data_9000748
loop_
_publ_author_name
'Wenk, H. R.'
'Joswig, W.'
'Tagai, T.'
'Korekawa, M.'
'Smith, B. K.'

_publ_section_title
;
 The average structure of An 62-66 labradorite
 Verzasca x-ray
 feldspar
;
_journal_name_full 'American Mineralogist'
_journal_page_first 81
_journal_page_last 95
_journal_volume 65
_journal_year 1980
_chemical_formula_sum 'Al0.814 Ca0.32 Na0.18 O4 Si1.184'
_chemical_name_mineral Labradorite
_space_group_IT_number 2
_symmetry_space_group_name_Hall '-P 1 (1/2*x+1/2*y,1/2*x-1/2*y,-z)'
_symmetry_space_group_name_H-M 'C -1'
_cell_angle_alpha 93.62
_cell_angle_beta 116.21
_cell_angle_gamma 89.7
_cell_formula_units_Z 8
_cell_length_a 8.151
_cell_length_b 12.829
_cell_length_c 7.103
_cell_volume 664.843
_exptl_crystal_density_diffrn 2.721
_cod_original_formula_sum 'Ca.32 Na.18 Si1.184 Al.814 O4'
_cod_database_code 9000748

loop_
_symmetry_equiv_pos_as_xyz
x,y,z
1/2+x,1/2+y,z
-x,-y,-z
1/2-x,1/2-y,-z

loop_
_atom_site_aniso_label
_atom_site_aniso_U_11
_atom_site_aniso_U_22
_atom_site_aniso_U_33
_atom_site_aniso_U_12
_atom_site_aniso_U_13
_atom_site_aniso_U_23
Ca1 0.01462 0.06341 0.03133 -0.00872 0.01154 -0.02350
Na1 0.01462 0.06341 0.03133 -0.00872 0.01154 -0.02350
Ca2 0.00986 0.02432 0.02048 0.00555 0.00210 -0.00701
Na2 0.00986 0.02432 0.02048 0.00555 0.00210 -0.00701
Si1 0.00926 0.01469 0.00901 -0.00228 0.00330 0.00190
Al1 0.00926 0.01469 0.00901 -0.00228 0.00330 0.00190
Si2 0.00907 0.01427 0.00711 0.00574 0.00280 0.00091
Al2 0.00907 0.01427 0.00711 0.00574 0.00280 0.00091
Si3 0.00612 0.00681 0.00819 0.00156 0.00193 0.00033
Al3 0.00612 0.00681 0.00819 0.00156 0.00193 0.00033
Si4 0.00712 0.00896 0.00942 0.00090 0.00332 0.00210
Al4 0.00712 0.00896 0.00942 0.00090 0.00332 0.00210
Oa1 0.02708 0.03021 0.01741 0.00322 0.01295 0.00544
Oa2 0.01354 0.01552 0.01618 -0.00014 0.00400 0.00326
Obo 0.02031 0.01934 0.02458 -0.00223 0.01366 -0.00033
Obm 0.02274 0.02564 0.03912 0.00332 0.01907 -0.00128
Oco 0.01814 0.02540 0.02212 -0.00417 0.00754 0.00301
Ocm 0.02031 0.02697 0.01905 0.01128 0.00330 -0.00350
Odo 0.01922 0.02199 0.01454 -0.00019 0.00212 0.00181
Odm 0.02031 0.02407 0.01761 0.00209 0.00188 -0.00186

loop_
_atom_site_label
_atom_site_fract_x
_atom_site_fract_y
_atom_site_fract_z
_atom_site_occupancy
_atom_site_type_symbol
_atom_site_attached_hydrogens
Ca1 0.26790 0.97870 0.16590 0.32000 Ca 0
Na1 0.26790 0.97870 0.16590 0.18000 Na 0
Ca2 0.27130 0.02850 0.10230 0.32000 Ca 0
Na2 0.27130 0.02850 0.10230 0.18000 Na 0
Si1 0.00665 0.16503 0.21328 0.59200 Si 0
Al1 0.00665 0.16503 0.21328 0.40700 Al 0
Si2 0.00338 0.81758 0.23205 0.59200 Si 0
Al2 0.00338 0.81758 0.23205 0.40700 Al 0
Si3 0.68674 0.10935 0.31711 0.59200 Si 0
Al3 0.68674 0.10935 0.31711 0.40700 Al 0
Si4 0.68204 0.87952 0.35720 0.59200 Si 0
Al4 0.68204 0.87952 0.35720 0.40700 Al 0
Oa1 0.00330 0.13030 0.97790 1.00000 O 0
Oa2 0.58330 0.99320 0.27880 1.00000 O 0
Obo 0.81270 0.10680 0.19020 1.00000 O 0
Obm 0.81700 0.85270 0.24660 1.00000 O 0
Oco 0.01450 0.29310 0.27780 1.00000 O 0
Ocm 0.01630 0.68900 0.21740 1.00000 O 0
Odo 0.19900 0.10820 0.38500 1.00000 O 0
Odm 0.18890 0.86710 0.43140 1.00000 O 0

loop_
_cod_changelog_entry_id
_cod_changelog_entry_author
_cod_changelog_entry_date
_cod_changelog_entry_text
1
;cod-tools version 3.8.0
Id: cif_guess_AMCSD_atom_types 9581 2023-05-17 12:35:41Z saulius
;
2023-05-18T11:36:30+03:00
;Derived atom types and hydrogen counts
from atom names that follow the AMCSD naming convention
(Wat == water, O-H == hydroxyl).
;

loop_
_cod_related_entry_id
_cod_related_entry_database
_cod_related_entry_code
1 AMCSD 0019666
2 AMCSD 0000761

loop_
_[local]_alternative_name_id
_[local]_alternative_name_type
_[local]_alternative_name_source
_[local]_alternative_name_source_id
_[local]_alternative_name_value
1 mineral AMCSD 0019666 "Anorthite"
2 mineral AMCSD 0000761 "Labradorite"

_database_code_amcsd 0019666
